data_4105072
loop_
_publ_author_name
'Stephen P. Lathrop'
'Tomislav Rovis'

_publ_section_title
;
 Asymmetric Synthesis of Functionalized Cyclopentanones via a
 Multicatalytic Secondary Amine/N-Heterocyclic Carbene Catalyzed Cascade
 Sequence
;
_journal_name_full 'Journal of the American Chemical Society'
_journal_page_first 13628
_journal_page_last 13630
_journal_paper_doi 10.1021/ja905342e
_journal_volume 131
_journal_year 2009
_chemical_formula_sum 'C14 H16 O3'
_chemical_formula_weight 232.27
_chemical_name_systematic
;
 ?
;
_space_group_IT_number 4
_symmetry_cell_setting monoclinic
_symmetry_space_group_name_Hall 'P 2yb'
_symmetry_space_group_name_H-M 'P 1 21 1'
_atom_sites_solution_hydrogens geom
_atom_sites_solution_primary direct
_atom_sites_solution_secondary difmap
_audit_creation_method SHELXL-97
_cell_angle_alpha 90.00
_cell_angle_beta 93.861(3)
_cell_angle_gamma 90.00
_cell_formula_units_Z 4
_cell_length_a 5.7342(5)
_cell_length_b 15.4013(12)
_cell_length_c 13.9378(10)
_cell_measurement_reflns_used 7002
_cell_measurement_temperature 120
_cell_measurement_theta_max 27.83
_cell_measurement_theta_min 2.64
_cell_volume 1228.11(17)
_computing_cell_refinement 'APEX2 (Bruker, 2009)'
_computing_data_collection 'APEX2 (Bruker, 2009)'
_computing_data_reduction 'APEX2 (Bruker, 2009)'
_computing_molecular_graphics 'APEX2 (Bruker, 2009)'
_computing_publication_material 'APEX2 (Bruker, 2009)'
_computing_structure_refinement 'XL (Sheldrick, 2008)'
_computing_structure_solution 'XS (Sheldrick, 2008)'
_diffrn_ambient_temperature 120
_diffrn_measured_fraction_theta_full 0.997
_diffrn_measured_fraction_theta_max 0.997
_diffrn_measurement_device_type 'CCD area detector'
_diffrn_measurement_method 'phi and omega scans'
_diffrn_radiation_monochromator graphite
_diffrn_radiation_source 'fine-focus sealed tube'
_diffrn_radiation_type MoK\a
_diffrn_radiation_wavelength 0.71073
_diffrn_reflns_av_R_equivalents 0.0346
_diffrn_reflns_av_sigmaI/netI 0.0418
_diffrn_reflns_limit_h_max 7
_diffrn_reflns_limit_h_min -7
_diffrn_reflns_limit_k_max 20
_diffrn_reflns_limit_k_min -20
_diffrn_reflns_limit_l_max 17
_diffrn_reflns_limit_l_min -18
_diffrn_reflns_number 21792
_diffrn_reflns_theta_full 28.29
_diffrn_reflns_theta_max 28.29
_diffrn_reflns_theta_min 1.97
_exptl_absorpt_coefficient_mu 0.087
_exptl_absorpt_correction_T_max 0.9924
_exptl_absorpt_correction_T_min 0.9700
_exptl_absorpt_correction_type multi-scan
_exptl_absorpt_process_details 'Sheldrick, G. M. (2008) SADABS. University of Gottingen, Germany.'
_exptl_crystal_colour colourless
_exptl_crystal_density_diffrn 1.256
_exptl_crystal_description Trapazoidal
_exptl_crystal_F_000 496
_exptl_crystal_size_max 0.35
_exptl_crystal_size_mid 0.13
_exptl_crystal_size_min 0.09
_refine_diff_density_max 0.203
_refine_diff_density_min -0.219
_refine_diff_density_rms 0.041
_refine_ls_abs_structure_details 'Flack H D (1983), Acta Cryst. A39, 876-881'
_refine_ls_abs_structure_Flack 0.2(7)
_refine_ls_extinction_method none
_refine_ls_goodness_of_fit_ref 1.075
_refine_ls_hydrogen_treatment constr
_refine_ls_matrix_type full
_refine_ls_number_parameters 313
_refine_ls_number_reflns 5896
_refine_ls_number_restraints 1
_refine_ls_restrained_S_all 1.075
_refine_ls_R_factor_all 0.0481
_refine_ls_R_factor_gt 0.0385
_refine_ls_shift/su_max 0.001
_refine_ls_shift/su_mean 0.000
_refine_ls_structure_factor_coef Fsqd
_refine_ls_weighting_details 'calc w=1/[\s^2^(Fo^2^)+(0.0477P)^2^+0.0000P] where P=(Fo^2^+2Fc^2^)/3'
_refine_ls_weighting_scheme calc
_refine_ls_wR_factor_gt 0.0867
_refine_ls_wR_factor_ref 0.0911
_reflns_number_gt 5077
_reflns_number_total 5896
_reflns_threshold_expression >2sigma(I)
_cod_data_source_file ja905342e_si_003.cif
_cod_data_source_block rovis77
_cod_database_code 4105072

loop_
_symmetry_equiv_pos_as_xyz
'x, y, z'
'-x, y+1/2, -z'

loop_
_atom_site_label
_atom_site_type_symbol
_atom_site_fract_x
_atom_site_fract_y
_atom_site_fract_z
_atom_site_U_iso_or_equiv
_atom_site_adp_type
_atom_site_occupancy
_atom_site_symmetry_multiplicity
_atom_site_calc_flag
_atom_site_refinement_flags
C1 C 0.3951(3) 0.39154(10) 0.13456(10) 0.0187(3) Uani 1 1 d .
C2 C 0.4423(3) 0.29854(10) 0.16188(11) 0.0217(3) Uani 1 1 d .
H2A H 0.6066 0.2899 0.1807 0.026 Uiso 1 1 calc R
H2B H 0.3981 0.2601 0.1086 0.026 Uiso 1 1 calc R
C3 C 0.2915(3) 0.28124(10) 0.24709(11) 0.0192(3) Uani 1 1 d .
H3 H 0.1343 0.2642 0.2221 0.023 Uiso 1 1 calc R
C4 C 0.2779(3) 0.37097(10) 0.29616(10) 0.0171(3) Uani 1 1 d .
H4 H 0.4254 0.3815 0.3341 0.021 Uiso 1 1 calc R
C5 C 0.2579(3) 0.43674(10) 0.21131(11) 0.0186(3) Uani 1 1 d .
C6 C 0.0786(3) 0.37711(10) 0.36245(11) 0.0224(3) Uani 1 1 d .
C7 C 0.0954(3) 0.43690(11) 0.44688(11) 0.0209(3) Uani 1 1 d .
C8 C 0.2799(3) 0.49571(11) 0.46247(11) 0.0229(3) Uani 1 1 d .
H8 H 0.3973 0.4982 0.4197 0.027 Uiso 1 1 calc R
C9 C 0.2880(3) 0.55050(12) 0.54186(12) 0.0294(4) Uani 1 1 d .
H9 H 0.4108 0.5896 0.5519 0.035 Uiso 1 1 calc R
C10 C 0.1140(3) 0.54711(13) 0.60607(12) 0.0314(4) Uani 1 1 d .
H10 H 0.1202 0.5840 0.6590 0.038 Uiso 1 1 calc R
C11 C -0.0695(3) 0.48882(13) 0.59154(12) 0.0313(4) Uani 1 1 d .
H11 H -0.1855 0.4862 0.6350 0.038 Uiso 1 1 calc R
C12 C -0.0792(3) 0.43438(12) 0.51203(12) 0.0259(4) Uani 1 1 d .
H12 H -0.2033 0.3958 0.5020 0.031 Uiso 1 1 calc R
C13 C 0.3897(3) 0.21092(11) 0.31541(12) 0.0262(4) Uani 1 1 d .
H13A H 0.4006 0.1572 0.2810 0.039 Uiso 1 1 calc R
H13B H 0.2880 0.2035 0.3668 0.039 Uiso 1 1 calc R
H13C H 0.5422 0.2278 0.3415 0.039 Uiso 1 1 calc R
C14 C 0.0097(3) 0.44903(11) 0.16769(13) 0.0278(4) Uani 1 1 d .
H14A H -0.0807 0.4796 0.2123 0.042 Uiso 1 1 calc R
H14B H -0.0598 0.3933 0.1540 0.042 Uiso 1 1 calc R
H14C H 0.0130 0.4819 0.1093 0.042 Uiso 1 1 calc R
C15 C 0.4225(3) 0.31548(11) 0.66048(11) 0.0259(4) Uani 1 1 d .
H15A H 0.5672 0.2865 0.6474 0.031 Uiso 1 1 calc R
H15B H 0.3755 0.3528 0.6065 0.031 Uiso 1 1 calc R
C16 C 0.4523(3) 0.36720(10) 0.75189(11) 0.0218(3) Uani 1 1 d .
C17 C 0.3307(3) 0.32016(10) 0.83332(11) 0.0174(3) Uani 1 1 d .
C18 C 0.2662(3) 0.23069(10) 0.78680(11) 0.0183(3) Uani 1 1 d .
H18 H 0.4018 0.1923 0.7973 0.022 Uiso 1 1 calc R
C19 C 0.2304(3) 0.24873(11) 0.67794(11) 0.0225(3) Uani 1 1 d .
H19 H 0.0779 0.2766 0.6650 0.027 Uiso 1 1 calc R
C20 C 0.0629(3) 0.18843(10) 0.83083(11) 0.0187(3) Uani 1 1 d .
C21 C 0.0922(3) 0.15646(10) 0.93244(11) 0.0183(3) Uani 1 1 d .
C22 C -0.0929(3) 0.16687(10) 0.99181(11) 0.0220(3) Uani 1 1 d .
H22 H -0.2266 0.1968 0.9695 0.026 Uiso 1 1 calc R
C23 C -0.0770(3) 0.13252(11) 1.08399(12) 0.0239(4) Uani 1 1 d .
H23 H -0.1981 0.1411 1.1241 0.029 Uiso 1 1 calc R
C24 C 0.1193(3) 0.08526(10) 1.11667(11) 0.0215(3) Uani 1 1 d .
H24 H 0.1278 0.0611 1.1779 0.026 Uiso 1 1 calc R
C25 C 0.3026(3) 0.07427(10) 1.05765(12) 0.0209(3) Uani 1 1 d .
H25 H 0.4332 0.0423 1.0793 0.025 Uiso 1 1 calc R
C26 C 0.2917(3) 0.11096(10) 0.96621(11) 0.0191(3) Uani 1 1 d .
H26 H 0.4171 0.1052 0.9277 0.023 Uiso 1 1 calc R
C27 C 0.1196(3) 0.37388(10) 0.85762(12) 0.0242(4) Uani 1 1 d .
H27A H 0.0409 0.3455 0.9076 0.036 Uiso 1 1 calc R
H27B H 0.0144 0.3796 0.8014 0.036 Uiso 1 1 calc R
H27C H 0.1704 0.4304 0.8792 0.036 Uiso 1 1 calc R
C28 C 0.2385(4) 0.16742(13) 0.61614(13) 0.0364(4) Uani 1 1 d .
H28A H 0.2182 0.1832 0.5495 0.055 Uiso 1 1 calc R
H28B H 0.1155 0.1286 0.6317 0.055 Uiso 1 1 calc R
H28C H 0.3867 0.1392 0.6283 0.055 Uiso 1 1 calc R
O1 O 0.4510(2) 0.42848(8) 0.06229(8) 0.0271(3) Uani 1 1 d .
O2 O 0.36741(18) 0.51674(7) 0.23882(8) 0.0227(2) Uani 1 1 d .
H2 H 0.2862 0.5573 0.2180 0.034 Uiso 1 1 calc R
O3 O -0.0982(2) 0.33294(9) 0.34599(9) 0.0356(3) Uani 1 1 d .
O4 O -0.12836(19) 0.18129(8) 0.78612(8) 0.0258(3) Uani 1 1 d .
O5 O 0.48973(18) 0.30740(7) 0.91432(7) 0.0219(2) Uani 1 1 d .
H5 H 0.4834 0.3490 0.9508 0.033 Uiso 1 1 calc R
O6 O 0.5538(2) 0.43553(8) 0.76407(9) 0.0334(3) Uani 1 1 d .

loop_
_atom_site_aniso_label
_atom_site_aniso_U_11
_atom_site_aniso_U_22
_atom_site_aniso_U_33
_atom_site_aniso_U_23
_atom_site_aniso_U_13
_atom_site_aniso_U_12
C1 0.0194(8) 0.0178(8) 0.0182(7) -0.0016(6) -0.0035(6) -0.0032(6)
C2 0.0256(8) 0.0179(8) 0.0219(7) -0.0015(6) 0.0034(6) 0.0005(7)
C3 0.0201(8) 0.0165(7) 0.0208(7) -0.0004(6) -0.0012(6) -0.0023(6)
C4 0.0156(7) 0.0181(8) 0.0174(7) -0.0006(6) 0.0002(6) -0.0010(6)
C5 0.0195(8) 0.0151(7) 0.0209(7) 0.0014(6) -0.0009(6) -0.0012(6)
C6 0.0196(8) 0.0232(9) 0.0245(8) 0.0010(6) 0.0018(6) -0.0033(7)
C7 0.0195(8) 0.0231(8) 0.0200(7) 0.0022(6) 0.0012(6) 0.0026(7)
C8 0.0225(8) 0.0256(9) 0.0210(8) 0.0000(7) 0.0042(6) -0.0029(7)
C9 0.0312(10) 0.0304(10) 0.0266(9) -0.0040(7) 0.0029(7) -0.0049(8)
C10 0.0348(10) 0.0352(10) 0.0245(9) -0.0073(7) 0.0036(8) 0.0022(8)
C11 0.0282(9) 0.0409(11) 0.0258(9) 0.0018(8) 0.0103(7) 0.0047(8)
C12 0.0194(8) 0.0322(9) 0.0263(8) 0.0022(7) 0.0037(6) -0.0011(7)
C13 0.0292(9) 0.0201(9) 0.0288(8) 0.0046(7) -0.0029(7) -0.0042(7)
C14 0.0214(8) 0.0225(9) 0.0384(10) 0.0037(7) -0.0050(7) 0.0007(7)
C15 0.0272(9) 0.0303(10) 0.0202(7) 0.0037(7) 0.0012(6) -0.0002(7)
C16 0.0156(7) 0.0250(9) 0.0243(8) 0.0032(7) -0.0010(6) -0.0005(7)
C17 0.0166(7) 0.0162(8) 0.0189(7) -0.0004(6) -0.0017(6) -0.0002(6)
C18 0.0187(8) 0.0167(8) 0.0191(7) -0.0014(6) -0.0023(6) 0.0049(6)
C19 0.0234(8) 0.0252(9) 0.0185(7) -0.0003(6) -0.0022(6) 0.0006(7)
C20 0.0208(8) 0.0120(7) 0.0230(7) -0.0026(6) -0.0009(6) 0.0024(6)
C21 0.0177(7) 0.0136(7) 0.0232(7) -0.0006(6) -0.0013(6) -0.0026(6)
C22 0.0178(8) 0.0181(8) 0.0299(8) 0.0015(7) -0.0008(6) 0.0000(6)
C23 0.0215(8) 0.0232(9) 0.0278(8) -0.0007(7) 0.0065(7) -0.0030(7)
C24 0.0260(8) 0.0164(8) 0.0218(8) 0.0020(6) -0.0016(6) -0.0055(7)
C25 0.0211(8) 0.0149(7) 0.0258(8) -0.0008(6) -0.0042(6) 0.0007(6)
C26 0.0181(8) 0.0151(7) 0.0241(8) -0.0028(6) 0.0013(6) -0.0014(6)
C27 0.0198(8) 0.0188(8) 0.0340(9) -0.0011(7) 0.0010(7) 0.0026(7)
C28 0.0500(12) 0.0357(11) 0.0235(8) -0.0066(8) 0.0009(8) -0.0016(9)
O1 0.0403(7) 0.0210(6) 0.0202(5) 0.0007(5) 0.0039(5) -0.0060(5)
O2 0.0255(6) 0.0131(6) 0.0293(6) -0.0013(5) -0.0008(5) -0.0014(4)
O3 0.0261(6) 0.0439(8) 0.0377(7) -0.0114(6) 0.0086(5) -0.0176(6)
O4 0.0212(6) 0.0247(6) 0.0301(6) 0.0029(5) -0.0076(5) -0.0031(5)
O5 0.0250(6) 0.0221(6) 0.0180(5) -0.0023(4) -0.0044(4) 0.0028(5)
O6 0.0344(7) 0.0347(7) 0.0312(6) 0.0013(6) 0.0015(5) -0.0154(6)

loop_
_atom_type_symbol
_atom_type_description
_atom_type_scat_dispersion_real
_atom_type_scat_dispersion_imag
_atom_type_scat_source
C C 0.0033 0.0016 'International Tables Vol C Tables 4.2.6.8 and 6.1.1.4'
H H 0.0000 0.0000 'International Tables Vol C Tables 4.2.6.8 and 6.1.1.4'
O O 0.0106 0.0060 'International Tables Vol C Tables 4.2.6.8 and 6.1.1.4'

loop_
_geom_angle_atom_site_label_1
_geom_angle_atom_site_label_2
_geom_angle_atom_site_label_3
_geom_angle
O1 C1 C2 127.00(14)
O1 C1 C5 122.66(14)
C2 C1 C5 110.34(12)
C1 C2 C3 105.05(13)
C13 C3 C2 113.72(13)
C13 C3 C4 112.72(12)
C2 C3 C4 103.55(12)
C6 C4 C3 112.76(13)
C6 C4 C5 113.69(13)
C3 C4 C5 104.42(12)
O2 C5 C14 112.56(12)
O2 C5 C1 110.03(12)
C14 C5 C1 106.68(12)
O2 C5 C4 110.50(12)
C14 C5 C4 113.82(13)
C1 C5 C4 102.67(12)
O3 C6 C7 119.81(14)
O3 C6 C4 119.76(14)
C7 C6 C4 120.43(13)
C12 C7 C8 119.01(15)
C12 C7 C6 118.98(14)
C8 C7 C6 122.01(14)
C9 C8 C7 120.09(15)
C10 C9 C8 120.30(17)
C9 C10 C11 120.14(16)
C10 C11 C12 119.80(15)
C11 C12 C7 120.67(16)
C16 C15 C19 105.18(13)
O6 C16 C15 127.35(15)
O6 C16 C17 122.67(14)
C15 C16 C17 109.99(13)
O5 C17 C27 112.13(12)
O5 C17 C16 110.55(12)
C27 C17 C16 108.19(12)
O5 C17 C18 109.36(12)
C27 C17 C18 113.78(12)
C16 C17 C18 102.40(12)
C20 C18 C19 115.12(13)
C20 C18 C17 112.50(12)
C19 C18 C17 105.21(12)
C28 C19 C15 114.26(14)
C28 C19 C18 113.66(14)
C15 C19 C18 103.11(12)
O4 C20 C21 119.31(14)
O4 C20 C18 121.48(14)
C21 C20 C18 119.18(13)
C26 C21 C22 119.71(14)
C26 C21 C20 121.41(13)
C22 C21 C20 118.69(13)
C23 C22 C21 119.96(14)
C22 C23 C24 120.27(15)
C25 C24 C23 119.87(14)
C24 C25 C26 120.30(14)
C25 C26 C21 119.84(14)

loop_
_geom_bond_atom_site_label_1
_geom_bond_atom_site_label_2
_geom_bond_distance
C1 O1 1.2185(18)
C1 C2 1.502(2)
C1 C5 1.536(2)
C2 C3 1.539(2)
C3 C13 1.524(2)
C3 C4 1.546(2)
C4 C6 1.520(2)
C4 C5 1.555(2)
C5 O2 1.4238(18)
C5 C14 1.521(2)
C6 O3 1.2295(18)
C6 C7 1.492(2)
C7 C12 1.397(2)
C7 C8 1.399(2)
C8 C9 1.390(2)
C9 C10 1.386(2)
C10 C11 1.388(3)
C11 C12 1.388(3)
C15 C16 1.503(2)
C15 C19 1.538(2)
C16 O6 1.209(2)
C16 C17 1.551(2)
C17 O5 1.4164(18)
C17 C27 1.523(2)
C17 C18 1.557(2)
C18 C20 1.502(2)
C18 C19 1.543(2)
C19 C28 1.522(3)
C20 O4 1.2290(18)
C20 C21 1.498(2)
C21 C26 1.396(2)
C21 C22 1.399(2)
C22 C23 1.387(2)
C23 C24 1.391(2)
C24 C25 1.388(2)
C25 C26 1.392(2)
